data_1575199
loop_
_publ_author_name
'Combourieu, Adrien'
'Christodoulou, Stella'
'Maron, Laurent'
'Assendjee, Eachann'
'Casaretto, Nicolas'
'Phung, Bich Tuyen'
'Banyasz, Akos'
'Maury, Olivier'
'Gregson, Matthew'
'Wooles, Ashley J.'
'Liddle, Stephen T.'
'Tard, C&#xe9;dric'
'Nocton, Gr&#xe9;gory'
'Danoun, Gr&#xe9;gory'

_publ_section_title
;
 Visible light activation of C-Cl and C-F bonds in persistent organic
 pollutants using cerium(iii) triamidoamine complex.
;
_journal_issue 34
_journal_name_full 'Chemical science'
_journal_page_first 15510
_journal_page_last 15517
_journal_paper_doi 10.1039/d5sc03626g
_journal_volume 16
_journal_year 2025
_chemical_formula_moiety 'C33 H75 Br Ce N4 Si3'
_chemical_formula_sum 'C33 H75 Br Ce N4 Si3'
_chemical_formula_weight 832.27
_space_group_crystal_system monoclinic
_space_group_IT_number 14
_space_group_name_Hall '-P 2yn'
_space_group_name_H-M_alt 'P 1 21/n 1'
_atom_sites_solution_hydrogens mixed
_atom_sites_solution_primary dual
_audit_creation_date 2024-04-23
_audit_creation_method
;
Olex2 1.5
(compiled 2024.02.16 svn.r378c4104 for OlexSys, GUI svn.r6928)
;
_audit_update_record
;
2024-09-27 deposited with the CCDC.	2025-07-15 downloaded from the CCDC.
;
_cell_angle_alpha 90
_cell_angle_beta 90.712(7)
_cell_angle_gamma 90
_cell_formula_units_Z 4
_cell_length_a 13.0115(10)
_cell_length_b 15.7902(9)
_cell_length_c 20.3365(17)
_cell_measurement_reflns_used 24182
_cell_measurement_temperature 150
_cell_measurement_theta_max 25.84
_cell_measurement_theta_min 1.58
_cell_volume 4177.9(5)
_computing_cell_refinement
;
X-Area Recipe 1.37.0.0 (STOE, 2021)
;
_computing_data_collection
;
X-Area Pilatus3_SV 1.31.186.0 (STOE, 2022)
;
_computing_data_reduction
;
X-Area Integrate 2.5.3.0 (STOE, 2021)
X-Area LANA 2.7.5.0 (STOE, 2022)
;
_computing_molecular_graphics 'Olex2 1.5 (Dolomanov et al., 2009)'
_computing_publication_material 'Olex2 1.5 (Dolomanov et al., 2009)'
_computing_structure_refinement 'SHELXL 2018/3 (Sheldrick, 2015)'
_computing_structure_solution 'SHELXT  (Sheldrick, 2015)'
_diffrn_ambient_temperature 150
_diffrn_detector_area_resol_mean 13.33
_diffrn_measured_fraction_theta_full 0.997
_diffrn_measured_fraction_theta_max 0.998
_diffrn_measurement_details '1737 frames, detector distance = 60 mm'
_diffrn_measurement_device 'Eulerian 4-circle diffractometer'
_diffrn_measurement_device_type 'STOE STADIVARI'
_diffrn_measurement_method 'rotation method, \w scans'
_diffrn_radiation_type MoK\a
_diffrn_radiation_wavelength 0.71073
_diffrn_reflns_av_R_equivalents 0.0524
_diffrn_reflns_av_unetI/netI 0.0264
_diffrn_reflns_Laue_measured_fraction_full 0.997
_diffrn_reflns_Laue_measured_fraction_max 0.998
_diffrn_reflns_limit_h_max 17
_diffrn_reflns_limit_h_min -17
_diffrn_reflns_limit_k_max 21
_diffrn_reflns_limit_k_min -16
_diffrn_reflns_limit_l_max 26
_diffrn_reflns_limit_l_min -27
_diffrn_reflns_number 113827
_diffrn_reflns_point_group_measured_fraction_full 0.997
_diffrn_reflns_point_group_measured_fraction_max 0.998
_diffrn_reflns_theta_full 25.242
_diffrn_reflns_theta_max 28.282
_diffrn_reflns_theta_min 2.253
_exptl_absorpt_coefficient_mu 2.158
_exptl_absorpt_correction_T_max 1.0000
_exptl_absorpt_correction_T_min 1.0000
_exptl_absorpt_correction_type multi-scan
_exptl_absorpt_process_details
;
STOE LANA, absorption correction by scaling of reflection intensities.
J. Koziskova, F. Hahn, J. Richter, J. Kozisek, "Comparison of different
absorption corrections on the model structure of tetrakis(\m~2~-acetato)-
diaqua-di-copper(II)", Acta Chimica Slovaca, vol. 9, no. 2, 2016, pp. 136 - 140.
;
_exptl_crystal_colour purple
_exptl_crystal_colour_primary purple
_exptl_crystal_density_diffrn 1.323
_exptl_crystal_density_method 'not measured'
_exptl_crystal_description plate
_exptl_crystal_F_000 1744
_refine_diff_density_max 0.868
_refine_diff_density_min -0.424
_refine_diff_density_rms 0.095
_refine_ls_extinction_method none
_refine_ls_goodness_of_fit_ref 1.064
_refine_ls_hydrogen_treatment mixed
_refine_ls_matrix_type full
_refine_ls_number_parameters 413
_refine_ls_number_reflns 10347
_refine_ls_number_restraints 0
_refine_ls_restrained_S_all 1.064
_refine_ls_R_factor_all 0.0434
_refine_ls_R_factor_gt 0.0281
_refine_ls_shift/su_max 0.002
_refine_ls_shift/su_mean 0.000
_refine_ls_structure_factor_coef Fsqd
_refine_ls_weighting_details 'w=1/[\s^2^(Fo^2^)+(0.0352P)^2^+2.2539P] where P=(Fo^2^+2Fc^2^)/3'
_refine_ls_weighting_scheme calc
_refine_ls_wR_factor_gt 0.0628
_refine_ls_wR_factor_ref 0.0681
_reflns_Friedel_coverage 0.000
_reflns_number_gt 8379
_reflns_number_total 10347
_reflns_threshold_expression 'I > 2\s(I)'
_cod_data_source_file d5sc03626g3.cif
_cod_data_source_block 2_Br
_cod_depositor_comments 'Adding full bibliography for 1575197--1575202.cif.'
_cod_database_code 1575199
_shelx_shelxl_version_number 2018/3
_shelx_space_group_comment
;
The symmetry employed for this shelxl refinement is uniquely defined
by the following loop, which should always be used as a source of
symmetry information in preference to the above space-group names.
They are only intended as comments.
;
_olex2_refinement_description
;
1. Fixed Uiso
 At 1.2 times of:
  All C(H) groups, All C(H,H) groups
 At 1.5 times of:
  All C(H,H,H) groups
2.a Ternary CH refined with riding coordinates:
 C28(H28), C31(H31), C16(H16), C10(H10), C19(H19), C22(H22), C7(H7), C13(H13),
 C25(H25)
2.b Secondary CH2 refined with riding coordinates:
 C3(H3A,H3B), C1(H1A,H1B), C4(H4A,H4B), C2(H2A,H2B)
2.c Idealised Me refined as rotating group:
 C17(H17A,H17B,H17C), C30(H30A,H30B,H30C), C33(H33A,H33B,H33C), C27(H27A,H27B,
 H27C), C21(H21A,H21B,H21C), C23(H23A,H23B,H23C), C18(H18A,H18B,H18C), C20(H20A,
 H20B,H20C), C14(H14A,H14B,H14C), C24(H24A,H24B,H24C), C11(H11A,H11B,H11C),
 C15(H15A,H15B,H15C), C29(H29A,H29B,H29C), C26(H26A,H26B,H26C), C32(H32A,H32B,
 H32C), C9(H9A,H9B,H9C), C8(H8A,H8B,H8C), C12(H12A,H12B,H12C)
;
_olex2_submission_special_instructions 'No special instructions were received'

loop_
_space_group_symop_operation_xyz
'x, y, z'
'-x+1/2, y+1/2, -z+1/2'
'-x, -y, -z'
'x-1/2, -y-1/2, z-1/2'

loop_
_atom_site_label
_atom_site_type_symbol
_atom_site_fract_x
_atom_site_fract_y
_atom_site_fract_z
_atom_site_U_iso_or_equiv
_atom_site_adp_type
_atom_site_occupancy
_atom_site_site_symmetry_order
_atom_site_calc_flag
_atom_site_refinement_flags_posn
_atom_site_refinement_flags_adp
_atom_site_refinement_flags_occupancy
_atom_site_disorder_assembly
_atom_site_disorder_group
Ce1 Ce 0.38756(2) 0.37995(2) 0.74506(2) 0.01583(4) Uani 1 1 d . . . . .
Br1 Br 0.30746(2) 0.21700(2) 0.73347(2) 0.02819(7) Uani 1 1 d . . . . .
Si2 Si 0.65372(5) 0.30930(4) 0.74028(3) 0.02056(14) Uani 1 1 d . . . . .
Si3 Si 0.24010(5) 0.42064(4) 0.59402(3) 0.02125(14) Uani 1 1 d . . . . .
Si1 Si 0.28172(6) 0.39780(4) 0.90752(3) 0.02363(15) Uani 1 1 d . . . . .
N4 N 0.44975(14) 0.53664(12) 0.74590(9) 0.0177(4) Uani 1 1 d . . . . .
N3 N 0.29904(15) 0.44859(12) 0.66875(10) 0.0190(4) Uani 1 1 d . . . . .
N2 N 0.55524(15) 0.38112(12) 0.72317(9) 0.0180(4) Uani 1 1 d . . . . .
N1 N 0.36154(16) 0.43313(12) 0.84503(10) 0.0212(4) Uani 1 1 d . . . . .
C6 C 0.38804(19) 0.58071(15) 0.69465(13) 0.0209(5) Uani 1 1 d . . . . .
C5 C 0.28461(19) 0.53731(16) 0.69005(13) 0.0227(5) Uani 1 1 d . . . . .
C3 C 0.58525(18) 0.46030(15) 0.68910(12) 0.0214(5) Uani 1 1 d . . . . .
H3A H 0.547708 0.464665 0.646595 0.026 Uiso 1 1 calc R U . . .
H3B H 0.659804 0.459175 0.679988 0.026 Uiso 1 1 calc R U . . .
C1 C 0.43285(19) 0.50294(16) 0.86258(12) 0.0242(5) Uani 1 1 d . . . . .
H1A H 0.503914 0.480757 0.865676 0.029 Uiso 1 1 calc R U . . .
H1B H 0.414476 0.526184 0.906094 0.029 Uiso 1 1 calc R U . . .
C4 C 0.56045(18) 0.53644(15) 0.73167(12) 0.0207(5) Uani 1 1 d . . . . .
H4A H 0.600622 0.533734 0.773276 0.025 Uiso 1 1 calc R U . . .
H4B H 0.579198 0.589228 0.708444 0.025 Uiso 1 1 calc R U . . .
C2 C 0.42779(19) 0.57231(15) 0.81185(12) 0.0222(5) Uani 1 1 d . . . . .
H2A H 0.358584 0.598357 0.811597 0.027 Uiso 1 1 calc R U . . .
H2B H 0.478740 0.616823 0.822880 0.027 Uiso 1 1 calc R U . . .
C28 C 0.2951(2) 0.31623(17) 0.56633(13) 0.0292(6) Uani 1 1 d . . . . .
H28 H 0.269371 0.272792 0.597906 0.035 Uiso 1 1 calc R U . . .
C31 C 0.2600(2) 0.50948(18) 0.53288(13) 0.0286(6) Uani 1 1 d . . . . .
H31 H 0.248517 0.563347 0.557586 0.034 Uiso 1 1 calc R U . . .
C16 C 0.5918(2) 0.20644(16) 0.76709(13) 0.0263(5) Uani 1 1 d . . . . .
H16 H 0.527767 0.222640 0.790730 0.032 Uiso 1 1 calc R U . . .
C10 C 0.1758(2) 0.3330(2) 0.86848(14) 0.0338(6) Uani 1 1 d . . . . .
H10 H 0.211374 0.289899 0.840828 0.041 Uiso 1 1 calc R U . . .
C17 C 0.5574(2) 0.14930(17) 0.70984(15) 0.0324(6) Uani 1 1 d . . . . .
H17A H 0.618068 0.126451 0.687901 0.049 Uiso 1 1 calc R U . . .
H17B H 0.516449 0.182426 0.678316 0.049 Uiso 1 1 calc R U . . .
H17C H 0.515864 0.102550 0.726747 0.049 Uiso 1 1 calc R U . . .
C19 C 0.7381(2) 0.29437(16) 0.66621(14) 0.0273(6) Uani 1 1 d . . . . .
H19 H 0.778639 0.347845 0.662022 0.033 Uiso 1 1 calc R U . . .
C30 C 0.4120(2) 0.30919(18) 0.56806(14) 0.0338(6) Uani 1 1 d . . . . .
H30A H 0.440933 0.345616 0.533957 0.051 Uiso 1 1 calc R U . . .
H30B H 0.432044 0.250309 0.560042 0.051 Uiso 1 1 calc R U . . .
H30C H 0.437998 0.327124 0.611283 0.051 Uiso 1 1 calc R U . . .
C22 C 0.7429(2) 0.34716(18) 0.80887(14) 0.0292(6) Uani 1 1 d . . . . .
H22 H 0.788346 0.298180 0.820387 0.035 Uiso 1 1 calc R U . . .
C33 C 0.3701(2) 0.5133(2) 0.50831(15) 0.0402(7) Uani 1 1 d . . . . .
H33A H 0.381749 0.466612 0.477557 0.060 Uiso 1 1 calc R U . . .
H33B H 0.417929 0.508388 0.545701 0.060 Uiso 1 1 calc R U . . .
H33C H 0.381287 0.567392 0.485877 0.060 Uiso 1 1 calc R U . . .
C27 C 0.0453(2) 0.4810(2) 0.63558(16) 0.0411(7) Uani 1 1 d . . . . .
H27A H 0.073459 0.488271 0.680152 0.062 Uiso 1 1 calc R U . . .
H27B H -0.028873 0.470938 0.637801 0.062 Uiso 1 1 calc R U . . .
H27C H 0.058155 0.532320 0.609838 0.062 Uiso 1 1 calc R U . . .
C7 C 0.2315(2) 0.49018(19) 0.95746(14) 0.0370(7) Uani 1 1 d . . . . .
H7 H 0.293269 0.518835 0.976920 0.044 Uiso 1 1 calc R U . . .
C21 C 0.8172(2) 0.22320(18) 0.67599(16) 0.0373(7) Uani 1 1 d . . . . .
H21A H 0.860080 0.235496 0.714787 0.056 Uiso 1 1 calc R U . . .
H21B H 0.860714 0.219414 0.637097 0.056 Uiso 1 1 calc R U . . .
H21C H 0.781383 0.169283 0.682309 0.056 Uiso 1 1 calc R U . . .
C13 C 0.3558(2) 0.32681(18) 0.96584(14) 0.0330(6) Uani 1 1 d . . . . .
H13 H 0.305905 0.306182 0.999249 0.040 Uiso 1 1 calc R U . . .
C23 C 0.6851(2) 0.3696(2) 0.87104(14) 0.0397(7) Uani 1 1 d . . . . .
H23A H 0.648267 0.423148 0.864445 0.060 Uiso 1 1 calc R U . . .
H23B H 0.734047 0.375613 0.907773 0.060 Uiso 1 1 calc R U . . .
H23C H 0.635839 0.324616 0.880970 0.060 Uiso 1 1 calc R U . . .
C18 C 0.6566(3) 0.1544(2) 0.81608(17) 0.0436(8) Uani 1 1 d . . . . .
H18A H 0.618888 0.103105 0.828193 0.065 Uiso 1 1 calc R U . . .
H18B H 0.670423 0.188331 0.855559 0.065 Uiso 1 1 calc R U . . .
H18C H 0.721697 0.138612 0.795748 0.065 Uiso 1 1 calc R U . . .
C25 C 0.0970(2) 0.40554(19) 0.60282(15) 0.0345(6) Uani 1 1 d . . . . .
H25 H 0.067596 0.401609 0.557273 0.041 Uiso 1 1 calc R U . . .
C20 C 0.6805(2) 0.28353(19) 0.60099(14) 0.0346(6) Uani 1 1 d . . . . .
H20A H 0.647660 0.227672 0.599709 0.052 Uiso 1 1 calc R U . . .
H20B H 0.728897 0.288316 0.564658 0.052 Uiso 1 1 calc R U . . .
H20C H 0.627805 0.327625 0.596690 0.052 Uiso 1 1 calc R U . . .
C14 C 0.3991(3) 0.2486(2) 0.93198(19) 0.0521(9) Uani 1 1 d . . . . .
H14A H 0.342768 0.216117 0.911855 0.078 Uiso 1 1 calc R U . . .
H14B H 0.435209 0.213251 0.964455 0.078 Uiso 1 1 calc R U . . .
H14C H 0.447206 0.266139 0.897862 0.078 Uiso 1 1 calc R U . . .
C24 C 0.8143(2) 0.4204(2) 0.79001(17) 0.0430(8) Uani 1 1 d . . . . .
H24A H 0.855878 0.403658 0.752331 0.065 Uiso 1 1 calc R U . . .
H24B H 0.859590 0.434187 0.827361 0.065 Uiso 1 1 calc R U . . .
H24C H 0.772993 0.470229 0.778298 0.065 Uiso 1 1 calc R U . . .
C11 C 0.1113(3) 0.2825(3) 0.91601(18) 0.0604(11) Uani 1 1 d . . . . .
H11A H 0.156301 0.248010 0.944173 0.091 Uiso 1 1 calc R U . . .
H11B H 0.064259 0.245550 0.891274 0.091 Uiso 1 1 calc R U . . .
H11C H 0.071468 0.321397 0.943322 0.091 Uiso 1 1 calc R U . . .
C15 C 0.4416(3) 0.3727(2) 1.00357(16) 0.0467(8) Uani 1 1 d . . . . .
H15A H 0.491510 0.395289 0.972398 0.070 Uiso 1 1 calc R U . . .
H15B H 0.476156 0.332829 1.033465 0.070 Uiso 1 1 calc R U . . .
H15C H 0.412283 0.419293 1.029005 0.070 Uiso 1 1 calc R U . . .
C29 C 0.2539(3) 0.2899(2) 0.49836(17) 0.0537(10) Uani 1 1 d . . . . .
H29A H 0.178636 0.293176 0.497841 0.080 Uiso 1 1 calc R U . . .
H29B H 0.275213 0.231652 0.488965 0.080 Uiso 1 1 calc R U . . .
H29C H 0.281372 0.327975 0.464857 0.080 Uiso 1 1 calc R U . . .
C26 C 0.0688(3) 0.3237(2) 0.6377(2) 0.0606(11) Uani 1 1 d . . . . .
H26A H 0.091793 0.275263 0.611615 0.091 Uiso 1 1 calc R U . . .
H26B H -0.005957 0.320958 0.642821 0.091 Uiso 1 1 calc R U . . .
H26C H 0.102223 0.322206 0.681120 0.091 Uiso 1 1 calc R U . . .
C32 C 0.1836(3) 0.5107(2) 0.47460(15) 0.0463(8) Uani 1 1 d . . . . .
H32A H 0.198966 0.558900 0.445977 0.070 Uiso 1 1 calc R U . . .
H32B H 0.113468 0.516081 0.491072 0.070 Uiso 1 1 calc R U . . .
H32C H 0.189772 0.457945 0.449585 0.070 Uiso 1 1 calc R U . . .
C9 C 0.1658(3) 0.4627(2) 1.01531(16) 0.0519(9) Uani 1 1 d . . . . .
H9A H 0.103419 0.434676 0.998777 0.078 Uiso 1 1 calc R U . . .
H9B H 0.146776 0.512523 1.041189 0.078 Uiso 1 1 calc R U . . .
H9C H 0.204952 0.423245 1.043108 0.078 Uiso 1 1 calc R U . . .
C8 C 0.1747(4) 0.5571(3) 0.9179(2) 0.0849(17) Uani 1 1 d . . . . .
H8A H 0.214569 0.571502 0.878842 0.127 Uiso 1 1 calc R U . . .
H8B H 0.165682 0.607848 0.944922 0.127 Uiso 1 1 calc R U . . .
H8C H 0.107293 0.535225 0.904238 0.127 Uiso 1 1 calc R U . . .
C12 C 0.1070(3) 0.3815(3) 0.8216(2) 0.0830(16) Uani 1 1 d . . . . .
H12A H 0.060733 0.417896 0.846652 0.124 Uiso 1 1 calc R U . . .
H12B H 0.066443 0.341562 0.795061 0.124 Uiso 1 1 calc R U . . .
H12C H 0.149188 0.416450 0.792685 0.124 Uiso 1 1 calc R U . . .
H5A H 0.236(2) 0.5697(17) 0.6622(13) 0.025(7) Uiso 1 1 d . . . . .
H6A H 0.4239(19) 0.5758(15) 0.6546(13) 0.016(6) Uiso 1 1 d . . . . .
H5B H 0.255(2) 0.5414(16) 0.7323(13) 0.018(6) Uiso 1 1 d . . . . .
H6B H 0.3837(19) 0.6427(16) 0.7055(12) 0.017(6) Uiso 1 1 d . . . . .

loop_
_atom_site_aniso_label
_atom_site_aniso_U_11
_atom_site_aniso_U_22
_atom_site_aniso_U_33
_atom_site_aniso_U_23
_atom_site_aniso_U_13
_atom_site_aniso_U_12
Ce1 0.01735(6) 0.01340(6) 0.01670(6) 0.00046(5) -0.00118(4) -0.00173(5)
Br1 0.03099(14) 0.01835(12) 0.03532(15) -0.00212(10) 0.00383(11) -0.00858(10)
Si2 0.0184(3) 0.0197(3) 0.0235(3) 0.0030(3) -0.0007(3) 0.0022(3)
Si3 0.0197(3) 0.0240(3) 0.0199(3) -0.0009(3) -0.0045(3) -0.0014(3)
Si1 0.0278(4) 0.0254(4) 0.0177(3) -0.0003(3) 0.0026(3) -0.0031(3)
N4 0.0179(9) 0.0165(9) 0.0187(10) 0.0004(8) -0.0013(8) -0.0009(7)
N3 0.0196(10) 0.0175(9) 0.0199(10) -0.0019(8) -0.0027(8) -0.0001(8)
N2 0.0195(9) 0.0152(9) 0.0192(9) 0.0012(8) -0.0005(7) 0.0006(8)
N1 0.0244(10) 0.0214(10) 0.0178(10) -0.0002(8) -0.0008(8) -0.0024(8)
C6 0.0247(12) 0.0141(11) 0.0239(13) 0.0014(9) -0.0020(10) 0.0019(9)
C5 0.0239(12) 0.0204(12) 0.0237(13) -0.0008(10) -0.0024(10) 0.0033(10)
C3 0.0198(11) 0.0195(11) 0.0249(13) 0.0041(10) 0.0017(9) 0.0016(9)
C1 0.0244(12) 0.0279(13) 0.0203(12) -0.0014(10) -0.0008(10) -0.0023(10)
C4 0.0192(11) 0.0176(11) 0.0252(13) 0.0016(9) -0.0009(9) -0.0029(9)
C2 0.0234(12) 0.0199(12) 0.0232(12) -0.0052(10) -0.0010(10) -0.0020(10)
C28 0.0364(15) 0.0273(13) 0.0237(13) -0.0079(11) -0.0069(11) -0.0013(11)
C31 0.0284(14) 0.0351(15) 0.0220(13) 0.0058(11) -0.0046(11) 0.0012(11)
C16 0.0260(13) 0.0222(12) 0.0307(14) 0.0060(10) -0.0012(11) 0.0015(10)
C10 0.0284(14) 0.0458(17) 0.0272(14) -0.0067(13) 0.0032(11) -0.0074(12)
C17 0.0318(15) 0.0222(13) 0.0433(17) -0.0001(12) -0.0002(13) -0.0007(11)
C19 0.0253(13) 0.0234(13) 0.0333(15) 0.0038(11) 0.0065(11) 0.0060(10)
C30 0.0396(16) 0.0315(15) 0.0303(15) -0.0068(12) -0.0019(12) 0.0088(12)
C22 0.0221(13) 0.0322(14) 0.0332(15) 0.0022(12) -0.0076(11) 0.0023(11)
C33 0.0366(16) 0.0487(19) 0.0354(16) 0.0163(14) 0.0009(13) -0.0024(14)
C27 0.0203(13) 0.057(2) 0.0464(18) -0.0029(15) -0.0041(13) 0.0042(13)
C7 0.0462(17) 0.0348(15) 0.0303(15) -0.0053(12) 0.0157(13) -0.0042(13)
C21 0.0264(14) 0.0332(15) 0.0526(19) 0.0058(14) 0.0081(13) 0.0092(12)
C13 0.0387(16) 0.0358(15) 0.0245(14) 0.0087(12) 0.0000(12) -0.0081(12)
C23 0.0436(17) 0.0470(19) 0.0284(15) 0.0004(13) -0.0117(13) 0.0044(14)
C18 0.0457(18) 0.0350(16) 0.050(2) 0.0222(15) -0.0090(15) -0.0030(14)
C25 0.0222(13) 0.0427(16) 0.0384(16) -0.0004(13) -0.0056(12) -0.0059(12)
C20 0.0374(16) 0.0343(15) 0.0322(15) -0.0001(12) 0.0069(12) 0.0089(12)
C14 0.060(2) 0.0351(17) 0.061(2) 0.0068(16) -0.0123(19) 0.0070(16)
C24 0.0323(16) 0.0459(18) 0.051(2) 0.0002(15) -0.0127(14) -0.0097(14)
C11 0.064(2) 0.071(3) 0.046(2) -0.0096(19) 0.0067(18) -0.043(2)
C15 0.052(2) 0.055(2) 0.0328(16) 0.0093(15) -0.0130(14) -0.0084(16)
C29 0.062(2) 0.055(2) 0.0425(19) -0.0259(17) -0.0229(17) 0.0101(18)
C26 0.0371(19) 0.058(2) 0.087(3) 0.010(2) 0.0094(19) -0.0186(17)
C32 0.0458(18) 0.062(2) 0.0310(16) 0.0165(15) -0.0153(14) 0.0006(16)
C9 0.065(2) 0.053(2) 0.0383(18) -0.0099(16) 0.0269(17) -0.0068(18)
C8 0.132(4) 0.059(3) 0.065(3) 0.011(2) 0.047(3) 0.051(3)
C12 0.052(2) 0.107(4) 0.089(3) 0.039(3) -0.039(2) -0.033(2)

loop_
_atom_type_symbol
_atom_type_description
_atom_type_scat_dispersion_real
_atom_type_scat_dispersion_imag
_atom_type_scat_source
C C 0.0033 0.0016 'International Tables Vol C Tables 4.2.6.8 and 6.1.1.4'
H H 0.0000 0.0000 'International Tables Vol C Tables 4.2.6.8 and 6.1.1.4'
Br Br -0.2901 2.4595 'International Tables Vol C Tables 4.2.6.8 and 6.1.1.4'
Ce Ce -0.2486 2.6331 'International Tables Vol C Tables 4.2.6.8 and 6.1.1.4'
N N 0.0061 0.0033 'International Tables Vol C Tables 4.2.6.8 and 6.1.1.4'
Si Si 0.0817 0.0704 'International Tables Vol C Tables 4.2.6.8 and 6.1.1.4'

loop_
_geom_angle_atom_site_label_1
_geom_angle_atom_site_label_2
_geom_angle_atom_site_label_3
_geom_angle
_geom_angle_site_symmetry_1
_geom_angle_site_symmetry_3
_geom_angle_publ_flag
Br1 Ce1 C5 124.27(5) . . ?
Br1 Ce1 C3 131.22(4) . . ?
N4 Ce1 Br1 174.08(4) . . ?
N4 Ce1 C5 50.14(6) . . ?
N4 Ce1 C3 49.73(6) . . ?
N3 Ce1 Br1 101.70(5) . . ?
N3 Ce1 N4 72.37(6) . . ?
N3 Ce1 N2 111.02(7) . . ?
N3 Ce1 N1 111.88(7) . . ?
N3 Ce1 C5 27.48(7) . . ?
N3 Ce1 C3 88.23(7) . . ?
N2 Ce1 Br1 110.88(5) . . ?
N2 Ce1 N4 71.87(6) . . ?
N2 Ce1 C5 110.38(7) . . ?
N2 Ce1 C3 26.51(6) . . ?
N1 Ce1 Br1 111.36(5) . . ?
N1 Ce1 N4 71.74(7) . . ?
N1 Ce1 N2 109.80(7) . . ?
N1 Ce1 C5 87.50(7) . . ?
N1 Ce1 C3 108.48(7) . . ?
C5 Ce1 C3 83.91(7) . . ?
N2 Si2 C16 107.49(10) . . ?
N2 Si2 C19 110.78(11) . . ?
N2 Si2 C22 112.49(11) . . ?
C16 Si2 C22 108.44(12) . . ?
C19 Si2 C16 112.05(12) . . ?
C19 Si2 C22 105.63(12) . . ?
N3 Si3 C28 108.42(11) . . ?
N3 Si3 C31 108.74(11) . . ?
N3 Si3 C25 111.80(12) . . ?
C28 Si3 C31 113.33(13) . . ?
C28 Si3 C25 107.22(13) . . ?
C25 Si3 C31 107.38(13) . . ?
N1 Si1 C10 107.82(11) . . ?
N1 Si1 C7 110.88(11) . . ?
N1 Si1 C13 110.12(12) . . ?
C10 Si1 C7 112.82(14) . . ?
C10 Si1 C13 107.89(13) . . ?
C13 Si1 C7 107.26(14) . . ?
C6 N4 Ce1 106.02(13) . . ?
C6 N4 C2 110.39(18) . . ?
C4 N4 Ce1 107.54(13) . . ?
C4 N4 C6 112.69(18) . . ?
C4 N4 C2 112.20(18) . . ?
C2 N4 Ce1 107.64(13) . . ?
Si3 N3 Ce1 134.94(10) . . ?
C5 N3 Ce1 109.05(15) . . ?
C5 N3 Si3 115.93(16) . . ?
Si2 N2 Ce1 132.28(10) . . ?
C3 N2 Ce1 111.32(14) . . ?
C3 N2 Si2 116.38(15) . . ?
Si1 N1 Ce1 130.02(11) . . ?
C1 N1 Ce1 113.47(15) . . ?
C1 N1 Si1 116.07(16) . . ?
N4 C6 C5 107.75(19) . . ?
N4 C6 H6A 107.4(15) . . ?
N4 C6 H6B 109.6(15) . . ?
C5 C6 H6A 110.9(15) . . ?
C5 C6 H6B 113.7(15) . . ?
H6A C6 H6B 107(2) . . ?
Ce1 C5 H5A 156.1(16) . . ?
Ce1 C5 H5B 84.4(15) . . ?
N3 C5 Ce1 43.47(11) . . ?
N3 C5 C6 109.3(2) . . ?
N3 C5 H5A 113.9(16) . . ?
N3 C5 H5B 112.6(15) . . ?
C6 C5 Ce1 87.69(14) . . ?
C6 C5 H5A 111.4(16) . . ?
C6 C5 H5B 106.4(16) . . ?
H5A C5 H5B 103(2) . . ?
Ce1 C3 H3A 86.9 . . ?
Ce1 C3 H3B 151.8 . . ?
N2 C3 Ce1 42.17(10) . . ?
N2 C3 H3A 109.7 . . ?
N2 C3 H3B 109.7 . . ?
N2 C3 C4 109.99(19) . . ?
H3A C3 H3B 108.2 . . ?
C4 C3 Ce1 86.07(13) . . ?
C4 C3 H3A 109.7 . . ?
C4 C3 H3B 109.7 . . ?
N1 C1 H1A 109.5 . . ?
N1 C1 H1B 109.5 . . ?
N1 C1 C2 110.74(19) . . ?
H1A C1 H1B 108.1 . . ?
C2 C1 H1A 109.5 . . ?
C2 C1 H1B 109.5 . . ?
N4 C4 C3 109.21(19) . . ?
N4 C4 H4A 109.8 . . ?
N4 C4 H4B 109.8 . . ?
C3 C4 H4A 109.8 . . ?
C3 C4 H4B 109.8 . . ?
H4A C4 H4B 108.3 . . ?
N4 C2 C1 109.61(19) . . ?
N4 C2 H2A 109.7 . . ?
N4 C2 H2B 109.7 . . ?
C1 C2 H2A 109.7 . . ?
C1 C2 H2B 109.7 . . ?
H2A C2 H2B 108.2 . . ?
Si3 C28 H28 106.1 . . ?
C30 C28 Si3 116.02(19) . . ?
C30 C28 H28 106.1 . . ?
C30 C28 C29 109.8(2) . . ?
C29 C28 Si3 112.1(2) . . ?
C29 C28 H28 106.1 . . ?
Si3 C31 H31 106.1 . . ?
C33 C31 Si3 112.40(19) . . ?
C33 C31 H31 106.1 . . ?
C33 C31 C32 110.3(2) . . ?
C32 C31 Si3 115.0(2) . . ?
C32 C31 H31 106.1 . . ?
Si2 C16 H16 106.2 . . ?
C17 C16 Si2 113.96(19) . . ?
C17 C16 H16 106.2 . . ?
C17 C16 C18 109.3(2) . . ?
C18 C16 Si2 114.39(19) . . ?
C18 C16 H16 106.2 . . ?
Si1 C10 H10 105.4 . . ?
C11 C10 Si1 115.2(2) . . ?
C11 C10 H10 105.4 . . ?
C12 C10 Si1 114.6(2) . . ?
C12 C10 H10 105.4 . . ?
C12 C10 C11 109.9(3) . . ?
C16 C17 H17A 109.5 . . ?
C16 C17 H17B 109.5 . . ?
C16 C17 H17C 109.5 . . ?
H17A C17 H17B 109.5 . . ?
H17A C17 H17C 109.5 . . ?
H17B C17 H17C 109.5 . . ?
Si2 C19 H19 106.0 . . ?
C21 C19 Si2 112.54(19) . . ?
C21 C19 H19 106.0 . . ?
C20 C19 Si2 115.05(18) . . ?
C20 C19 H19 106.0 . . ?
C20 C19 C21 110.6(2) . . ?
C28 C30 H30A 109.5 . . ?
C28 C30 H30B 109.5 . . ?
C28 C30 H30C 109.5 . . ?
H30A C30 H30B 109.5 . . ?
H30A C30 H30C 109.5 . . ?
H30B C30 H30C 109.5 . . ?
Si2 C22 H22 106.4 . . ?
C23 C22 Si2 112.37(19) . . ?
C23 C22 H22 106.4 . . ?
C23 C22 C24 109.8(3) . . ?
C24 C22 Si2 114.8(2) . . ?
C24 C22 H22 106.4 . . ?
C31 C33 H33A 109.5 . . ?
C31 C33 H33B 109.5 . . ?
C31 C33 H33C 109.5 . . ?
H33A C33 H33B 109.5 . . ?
H33A C33 H33C 109.5 . . ?
H33B C33 H33C 109.5 . . ?
H27A C27 H27B 109.5 . . ?
H27A C27 H27C 109.5 . . ?
H27B C27 H27C 109.5 . . ?
C25 C27 H27A 109.5 . . ?
C25 C27 H27B 109.5 . . ?
C25 C27 H27C 109.5 . . ?
Si1 C7 H7 106.2 . . ?
C9 C7 Si1 113.2(2) . . ?
C9 C7 H7 106.2 . . ?
C8 C7 Si1 114.9(2) . . ?
C8 C7 H7 106.2 . . ?
C8 C7 C9 109.5(3) . . ?
C19 C21 H21A 109.5 . . ?
C19 C21 H21B 109.5 . . ?
C19 C21 H21C 109.5 . . ?
H21A C21 H21B 109.5 . . ?
H21A C21 H21C 109.5 . . ?
H21B C21 H21C 109.5 . . ?
Si1 C13 H13 106.8 . . ?
C14 C13 Si1 112.7(2) . . ?
C14 C13 H13 106.8 . . ?
C14 C13 C15 109.8(3) . . ?
C15 C13 Si1 113.4(2) . . ?
C15 C13 H13 106.8 . . ?
C22 C23 H23A 109.5 . . ?
C22 C23 H23B 109.5 . . ?
C22 C23 H23C 109.5 . . ?
H23A C23 H23B 109.5 . . ?
H23A C23 H23C 109.5 . . ?
H23B C23 H23C 109.5 . . ?
C16 C18 H18A 109.5 . . ?
C16 C18 H18B 109.5 . . ?
C16 C18 H18C 109.5 . . ?
H18A C18 H18B 109.5 . . ?
H18A C18 H18C 109.5 . . ?
H18B C18 H18C 109.5 . . ?
Si3 C25 H25 106.7 . . ?
C27 C25 Si3 112.6(2) . . ?
C27 C25 H25 106.7 . . ?
C26 C25 Si3 113.3(2) . . ?
C26 C25 C27 110.4(3) . . ?
C26 C25 H25 106.7 . . ?
C19 C20 H20A 109.5 . . ?
C19 C20 H20B 109.5 . . ?
C19 C20 H20C 109.5 . . ?
H20A C20 H20B 109.5 . . ?
H20A C20 H20C 109.5 . . ?
H20B C20 H20C 109.5 . . ?
C13 C14 H14A 109.5 . . ?
C13 C14 H14B 109.5 . . ?
C13 C14 H14C 109.5 . . ?
H14A C14 H14B 109.5 . . ?
H14A C14 H14C 109.5 . . ?
H14B C14 H14C 109.5 . . ?
C22 C24 H24A 109.5 . . ?
C22 C24 H24B 109.5 . . ?
C22 C24 H24C 109.5 . . ?
H24A C24 H24B 109.5 . . ?
H24A C24 H24C 109.5 . . ?
H24B C24 H24C 109.5 . . ?
C10 C11 H11A 109.5 . . ?
C10 C11 H11B 109.5 . . ?
C10 C11 H11C 109.5 . . ?
H11A C11 H11B 109.5 . . ?
H11A C11 H11C 109.5 . . ?
H11B C11 H11C 109.5 . . ?
C13 C15 H15A 109.5 . . ?
C13 C15 H15B 109.5 . . ?
C13 C15 H15C 109.5 . . ?
H15A C15 H15B 109.5 . . ?
H15A C15 H15C 109.5 . . ?
H15B C15 H15C 109.5 . . ?
C28 C29 H29A 109.5 . . ?
C28 C29 H29B 109.5 . . ?
C28 C29 H29C 109.5 . . ?
H29A C29 H29B 109.5 . . ?
H29A C29 H29C 109.5 . . ?
H29B C29 H29C 109.5 . . ?
C25 C26 H26A 109.5 . . ?
C25 C26 H26B 109.5 . . ?
C25 C26 H26C 109.5 . . ?
H26A C26 H26B 109.5 . . ?
H26A C26 H26C 109.5 . . ?
H26B C26 H26C 109.5 . . ?
C31 C32 H32A 109.5 . . ?
C31 C32 H32B 109.5 . . ?
C31 C32 H32C 109.5 . . ?
H32A C32 H32B 109.5 . . ?
H32A C32 H32C 109.5 . . ?
H32B C32 H32C 109.5 . . ?
C7 C9 H9A 109.5 . . ?
C7 C9 H9B 109.5 . . ?
C7 C9 H9C 109.5 . . ?
H9A C9 H9B 109.5 . . ?
H9A C9 H9C 109.5 . . ?
H9B C9 H9C 109.5 . . ?
C7 C8 H8A 109.5 . . ?
C7 C8 H8B 109.5 . . ?
C7 C8 H8C 109.5 . . ?
H8A C8 H8B 109.5 . . ?
H8A C8 H8C 109.5 . . ?
H8B C8 H8C 109.5 . . ?
C10 C12 H12A 109.5 . . ?
C10 C12 H12B 109.5 . . ?
C10 C12 H12C 109.5 . . ?
H12A C12 H12B 109.5 . . ?
H12A C12 H12C 109.5 . . ?
H12B C12 H12C 109.5 . . ?

loop_
_geom_bond_atom_site_label_1
_geom_bond_atom_site_label_2
_geom_bond_distance
_geom_bond_site_symmetry_2
_geom_bond_publ_flag
Ce1 Br1 2.7850(3) . ?
Ce1 N4 2.6031(19) . ?
Ce1 N3 2.2056(19) . ?
Ce1 N2 2.2322(19) . ?
Ce1 N1 2.229(2) . ?
Ce1 C5 3.030(3) . ?
Ce1 C3 3.097(2) . ?
Si2 N2 1.743(2) . ?
Si2 C16 1.896(3) . ?
Si2 C19 1.890(3) . ?
Si2 C22 1.899(3) . ?
Si3 N3 1.750(2) . ?
Si3 C28 1.886(3) . ?
Si3 C31 1.894(3) . ?
Si3 C25 1.887(3) . ?
Si1 N1 1.743(2) . ?
Si1 C10 1.884(3) . ?
Si1 C7 1.898(3) . ?
Si1 C13 1.888(3) . ?
N4 C6 1.481(3) . ?
N4 C4 1.473(3) . ?
N4 C2 1.486(3) . ?
N3 C5 1.479(3) . ?
N2 C3 1.484(3) . ?
N1 C1 1.482(3) . ?
C6 C5 1.512(3) . ?
C6 H6A 0.95(3) . ?
C6 H6B 1.01(3) . ?
C5 H5A 0.99(3) . ?
C5 H5B 0.95(3) . ?
C3 H3A 0.9900 . ?
C3 H3B 0.9900 . ?
C3 C4 1.519(3) . ?
C1 H1A 0.9900 . ?
C1 H1B 0.9900 . ?
C1 C2 1.506(3) . ?
C4 H4A 0.9900 . ?
C4 H4B 0.9900 . ?
C2 H2A 0.9900 . ?
C2 H2B 0.9900 . ?
C28 H28 1.0000 . ?
C28 C30 1.525(4) . ?
C28 C29 1.534(4) . ?
C31 H31 1.0000 . ?
C31 C33 1.524(4) . ?
C31 C32 1.537(4) . ?
C16 H16 1.0000 . ?
C16 C17 1.535(4) . ?
C16 C18 1.535(4) . ?
C10 H10 1.0000 . ?
C10 C11 1.515(4) . ?
C10 C12 1.508(5) . ?
C17 H17A 0.9800 . ?
C17 H17B 0.9800 . ?
C17 H17C 0.9800 . ?
C19 H19 1.0000 . ?
C19 C21 1.536(4) . ?
C19 C20 1.525(4) . ?
C30 H30A 0.9800 . ?
C30 H30B 0.9800 . ?
C30 H30C 0.9800 . ?
C22 H22 1.0000 . ?
C22 C23 1.521(4) . ?
C22 C24 1.536(4) . ?
C33 H33A 0.9800 . ?
C33 H33B 0.9800 . ?
C33 H33C 0.9800 . ?
C27 H27A 0.9800 . ?
C27 H27B 0.9800 . ?
C27 H27C 0.9800 . ?
C27 C25 1.526(4) . ?
C7 H7 1.0000 . ?
C7 C9 1.526(4) . ?
C7 C8 1.515(5) . ?
C21 H21A 0.9800 . ?
C21 H21B 0.9800 . ?
C21 H21C 0.9800 . ?
C13 H13 1.0000 . ?
C13 C14 1.526(4) . ?
C13 C15 1.530(4) . ?
C23 H23A 0.9800 . ?
C23 H23B 0.9800 . ?
C23 H23C 0.9800 . ?
C18 H18A 0.9800 . ?
C18 H18B 0.9800 . ?
C18 H18C 0.9800 . ?
C25 H25 1.0000 . ?
C25 C26 1.521(5) . ?
C20 H20A 0.9800 . ?
C20 H20B 0.9800 . ?
C20 H20C 0.9800 . ?
C14 H14A 0.9800 . ?
C14 H14B 0.9800 . ?
C14 H14C 0.9800 . ?
C24 H24A 0.9800 . ?
C24 H24B 0.9800 . ?
C24 H24C 0.9800 . ?
C11 H11A 0.9800 . ?
C11 H11B 0.9800 . ?
C11 H11C 0.9800 . ?
C15 H15A 0.9800 . ?
C15 H15B 0.9800 . ?
C15 H15C 0.9800 . ?
C29 H29A 0.9800 . ?
C29 H29B 0.9800 . ?
C29 H29C 0.9800 . ?
C26 H26A 0.9800 . ?
C26 H26B 0.9800 . ?
C26 H26C 0.9800 . ?
C32 H32A 0.9800 . ?
C32 H32B 0.9800 . ?
C32 H32C 0.9800 . ?
C9 H9A 0.9800 . ?
C9 H9B 0.9800 . ?
C9 H9C 0.9800 . ?
C8 H8A 0.9800 . ?
C8 H8B 0.9800 . ?
C8 H8C 0.9800 . ?
C12 H12A 0.9800 . ?
C12 H12B 0.9800 . ?
C12 H12C 0.9800 . ?

loop_
_geom_torsion_atom_site_label_1
_geom_torsion_atom_site_label_2
_geom_torsion_atom_site_label_3
_geom_torsion_atom_site_label_4
_geom_torsion
_geom_torsion_site_symmetry_1
_geom_torsion_site_symmetry_2
_geom_torsion_site_symmetry_3
_geom_torsion_site_symmetry_4
_geom_torsion_publ_flag
Ce1 N4 C6 C5 30.1(2) . . . . ?
Ce1 N4 C4 C3 29.0(2) . . . . ?
Ce1 N4 C2 C1 30.0(2) . . . . ?
Ce1 N3 C5 C6 64.4(2) . . . . ?
Ce1 N2 C3 C4 59.3(2) . . . . ?
Ce1 N1 C1 C2 55.5(2) . . . . ?
Ce1 C3 C4 N4 -22.95(16) . . . . ?
Si2 N2 C3 Ce1 -178.5(2) . . . . ?
Si2 N2 C3 C4 -119.16(18) . . . . ?
Si3 N3 C5 Ce1 177.3(2) . . . . ?
Si3 N3 C5 C6 -118.37(19) . . . . ?
Si1 N1 C1 C2 -131.40(18) . . . . ?
N4 C6 C5 Ce1 -24.50(17) . . . . ?
N4 C6 C5 N3 -62.9(3) . . . . ?
N3 Si3 C28 C30 -48.4(2) . . . . ?
N3 Si3 C28 C29 -175.6(2) . . . . ?
N3 Si3 C31 C33 73.3(2) . . . . ?
N3 Si3 C31 C32 -159.2(2) . . . . ?
N3 Si3 C25 C27 52.0(2) . . . . ?
N3 Si3 C25 C26 -74.2(3) . . . . ?
N2 Si2 C16 C17 83.6(2) . . . . ?
N2 Si2 C16 C18 -149.7(2) . . . . ?
N2 Si2 C19 C21 -172.54(19) . . . . ?
N2 Si2 C19 C20 -44.6(2) . . . . ?
N2 Si2 C22 C23 54.1(2) . . . . ?
N2 Si2 C22 C24 -72.3(2) . . . . ?
N2 C3 C4 N4 -58.3(2) . . . . ?
N1 Si1 C10 C11 168.3(3) . . . . ?
N1 Si1 C10 C12 -62.8(3) . . . . ?
N1 Si1 C7 C9 -176.8(2) . . . . ?
N1 Si1 C7 C8 56.3(3) . . . . ?
N1 Si1 C13 C14 -60.3(2) . . . . ?
N1 Si1 C13 C15 65.2(2) . . . . ?
N1 C1 C2 N4 -56.1(3) . . . . ?
C6 N4 C4 C3 -87.4(2) . . . . ?
C6 N4 C2 C1 145.3(2) . . . . ?
C4 N4 C6 C5 147.5(2) . . . . ?
C4 N4 C2 C1 -88.1(2) . . . . ?
C2 N4 C6 C5 -86.2(2) . . . . ?
C2 N4 C4 C3 147.21(19) . . . . ?
C28 Si3 N3 Ce1 -17.84(19) . . . . ?
C28 Si3 N3 C5 165.83(18) . . . . ?
C28 Si3 C31 C33 -47.3(2) . . . . ?
C28 Si3 C31 C32 80.1(2) . . . . ?
C28 Si3 C25 C27 170.7(2) . . . . ?
C28 Si3 C25 C26 44.5(3) . . . . ?
C31 Si3 N3 Ce1 -141.46(15) . . . . ?
C31 Si3 N3 C5 42.2(2) . . . . ?
C31 Si3 C28 C30 72.4(2) . . . . ?
C31 Si3 C28 C29 -54.8(3) . . . . ?
C31 Si3 C25 C27 -67.2(2) . . . . ?
C31 Si3 C25 C26 166.6(3) . . . . ?
C16 Si2 N2 Ce1 13.33(17) . . . . ?
C16 Si2 N2 C3 -168.57(17) . . . . ?
C16 Si2 C19 C21 -52.5(2) . . . . ?
C16 Si2 C19 C20 75.4(2) . . . . ?
C16 Si2 C22 C23 -64.6(2) . . . . ?
C16 Si2 C22 C24 168.9(2) . . . . ?
C10 Si1 N1 Ce1 -23.82(18) . . . . ?
C10 Si1 N1 C1 164.43(18) . . . . ?
C10 Si1 C7 C9 62.1(3) . . . . ?
C10 Si1 C7 C8 -64.7(3) . . . . ?
C10 Si1 C13 C14 57.2(3) . . . . ?
C10 Si1 C13 C15 -177.3(2) . . . . ?
C19 Si2 N2 Ce1 136.06(14) . . . . ?
C19 Si2 N2 C3 -45.8(2) . . . . ?
C19 Si2 C16 C17 -38.4(2) . . . . ?
C19 Si2 C16 C18 88.4(2) . . . . ?
C19 Si2 C22 C23 175.1(2) . . . . ?
C19 Si2 C22 C24 48.7(2) . . . . ?
C22 Si2 N2 Ce1 -105.98(15) . . . . ?
C22 Si2 N2 C3 72.12(19) . . . . ?
C22 Si2 C16 C17 -154.56(19) . . . . ?
C22 Si2 C16 C18 -27.8(3) . . . . ?
C22 Si2 C19 C21 65.4(2) . . . . ?
C22 Si2 C19 C20 -166.7(2) . . . . ?
C7 Si1 N1 Ce1 -147.78(15) . . . . ?
C7 Si1 N1 C1 40.5(2) . . . . ?
C7 Si1 C10 C11 -69.0(3) . . . . ?
C7 Si1 C10 C12 60.0(3) . . . . ?
C7 Si1 C13 C14 179.0(2) . . . . ?
C7 Si1 C13 C15 -55.5(3) . . . . ?
C13 Si1 N1 Ce1 93.67(16) . . . . ?
C13 Si1 N1 C1 -78.1(2) . . . . ?
C13 Si1 C10 C11 49.3(3) . . . . ?
C13 Si1 C10 C12 178.3(3) . . . . ?
C13 Si1 C7 C9 -56.6(3) . . . . ?
C13 Si1 C7 C8 176.6(3) . . . . ?
C25 Si3 N3 Ce1 100.15(17) . . . . ?
C25 Si3 N3 C5 -76.2(2) . . . . ?
C25 Si3 C28 C30 -169.2(2) . . . . ?
C25 Si3 C28 C29 63.5(3) . . . . ?
C25 Si3 C31 C33 -165.5(2) . . . . ?
C25 Si3 C31 C32 -38.1(3) . . . . ?
